data_2203954
loop_
_publ_author_name
'Wendy A. Loughlin'
'Michelle A. McCleary'
'Peter C. Healy'

_publ_section_title
(1<i>RS</i>,2<i>RS</i>,6<i>S</i><i>R</i>,8<i>S</i><i>R</i>)-2-Methyl-8-(phenylsulfonyl)bicyclo[4.2.0]octan-1-ol
_journal_issue 7
_journal_name_full 'Acta Crystallographica Section E'
_journal_page_first o1151
_journal_page_last o1153
_journal_paper_doi 10.1107/S1600536804013649
_journal_volume 60
_journal_year 2004
_chemical_formula_moiety 'C15 H20 O3 S'
_chemical_formula_sum 'C15 H20 O3 S'
_chemical_formula_weight 280.38
_chemical_name_systematic
;
(1RS,2RS,6SR,8SR)-2-Methyl-8-(phenylsulfonyl)bicyclo[4.2.0]octan-1-ol
;
_space_group_IT_number 14
_symmetry_cell_setting monoclinic
_symmetry_space_group_name_Hall '-P 2yn'
_symmetry_space_group_name_H-M 'P 1 21/n 1'
_atom_sites_solution_hydrogens geom
_atom_sites_solution_primary direct
_atom_sites_solution_secondary difmap
_cell_angle_alpha 90
_cell_angle_beta 99.60(3)
_cell_angle_gamma 90
_cell_formula_units_Z 4
_cell_length_a 12.328(6)
_cell_length_b 10.362(4)
_cell_length_c 12.149(2)
_cell_measurement_reflns_used 24
_cell_measurement_temperature 295
_cell_measurement_theta_max 16.0
_cell_measurement_theta_min 12.8
_cell_volume 1530.2(10)
_computing_cell_refinement 'MSC/AFC-7 Diffractometer Control Software for Windows'
_computing_data_collection
;MSC/AFC-7 Diffractometer Control Software for Windows
(Molecular Structure Corporation, 1999)
;
_computing_data_reduction 'TEXSAN for Windows (Molecular Structure Corporation, 1997-2001)'
_computing_molecular_graphics 'PLATON (Spek, 2001) and ORTEP-3 (Farrugia, 1997)'
_computing_publication_material 'TEXSAN for Windows and PLATON'
_computing_structure_refinement 'TEXSAN for Windows and SHELXL97 (Sheldrick, 1997)'
_computing_structure_solution 'TEXSAN for Windows'
_diffrn_ambient_temperature 295
_diffrn_measured_fraction_theta_full 0.999
_diffrn_measured_fraction_theta_max 0.999
_diffrn_measurement_device 'Rigaku AFC7R'
_diffrn_measurement_method \w-2\q
_diffrn_radiation_monochromator graphite
_diffrn_radiation_source 'Rigaku rotating anode'
_diffrn_radiation_type 'Mo K\a'
_diffrn_radiation_wavelength 0.71069
_diffrn_reflns_av_R_equivalents 0.067
_diffrn_reflns_av_sigmaI/netI 0.113
_diffrn_reflns_limit_h_max 16
_diffrn_reflns_limit_h_min -7
_diffrn_reflns_limit_k_max 13
_diffrn_reflns_limit_k_min 0
_diffrn_reflns_limit_l_max 15
_diffrn_reflns_limit_l_min -15
_diffrn_reflns_number 3987
_diffrn_reflns_reduction_process ' ?'
_diffrn_reflns_theta_full 27.5
_diffrn_reflns_theta_max 27.5
_diffrn_reflns_theta_min 2.6
_diffrn_standards_decay_% 0.04
_diffrn_standards_interval_count 150
_diffrn_standards_number 3
_exptl_absorpt_coefficient_mu 0.213
_exptl_absorpt_correction_type none
_exptl_crystal_colour colorless
_exptl_crystal_density_diffrn 1.217
_exptl_crystal_density_method 'not measured'
_exptl_crystal_description prismatic
_exptl_crystal_F_000 600
_exptl_crystal_size_max 0.30
_exptl_crystal_size_mid 0.20
_exptl_crystal_size_min 0.10
_refine_diff_density_max 0.29
_refine_diff_density_min -0.35
_refine_ls_extinction_method none
_refine_ls_goodness_of_fit_ref 0.98
_refine_ls_hydrogen_treatment constr
_refine_ls_matrix_type full
_refine_ls_number_parameters 173
_refine_ls_number_reflns 3516
_refine_ls_number_restraints 0
_refine_ls_restrained_S_all 0.98
_refine_ls_R_factor_all 0.156
_refine_ls_R_factor_gt 0.053
_refine_ls_shift/su_max 0.001
_refine_ls_shift/su_mean 0.000
_refine_ls_structure_factor_coef Fsqd
_refine_ls_weighting_details 'calc w = 1/[\s^2^(Fo^2^)+(0.0801P)^2^]         where P = (Fo^2^+2Fc^2^)/3'
_refine_ls_weighting_scheme calc
_refine_ls_wR_factor_gt 0.134
_refine_ls_wR_factor_ref 0.174
_reflns_number_gt 1717
_reflns_number_total 3516
_reflns_threshold_expression I>2\s(I)
_cod_data_source_file tk6172.cif
_cod_data_source_block I
_cod_depositor_comments
;
The following automatic conversions were performed:
'_symmetry_cell_setting' value 'Monoclinic' changed to 'monoclinic'
according to '/home/saulius/struct/CIF-dictionaries/cif_core.dic'
dictionary named 'cif_core.dic' version 2.4.1 from 2010-06-29.

Automatic conversion script
Id: cif_fix_enum 1527 2010-12-29 10:47:43Z saulius 

The following automatic conversions were performed:

'_symmetry_cell_setting' value 'Monoclinic' changed to 'monoclinic'
according to /home/saulius/struct/CIF-dictionaries/cif_core.dic
dictionary named 'cif_core.dic' version 2.4.1 from 2010-06-29.

Automatic conversion script
Id: cif_fix_values 1715 2011-07-08 13:25:40Z adriana 
;
_cod_original_sg_symbol_H-M 'P 21/n'
_cod_database_code 2203954
_cod_database_fobs_code 2203954

loop_
_symmetry_equiv_pos_as_xyz
x,y,z
1/2-x,1/2+y,1/2-z
-x,-y,-z
1/2+x,1/2-y,1/2+z

loop_
_atom_site_aniso_label
_atom_site_aniso_U_11
_atom_site_aniso_U_22
_atom_site_aniso_U_33
_atom_site_aniso_U_12
_atom_site_aniso_U_13
_atom_site_aniso_U_23
S1 0.0431(4) 0.0344(4) 0.0418(4) -0.0008(4) 0.0054(3) -0.0012(3)
O1 0.0469(13) 0.0493(13) 0.0682(15) 0.0036(10) 0.0103(11) 0.0194(11)
O2 0.0601(14) 0.0368(11) 0.0593(14) -0.0112(11) 0.0072(11) -0.0022(10)
O3 0.0543(13) 0.0465(13) 0.0516(13) 0.0117(10) 0.0063(11) -0.0010(10)
C1 0.0523(19) 0.0433(17) 0.0488(19) 0.0045(15) 0.0129(15) 0.0104(15)
C2 0.061(2) 0.073(3) 0.085(3) -0.002(2) 0.028(2) 0.024(2)
C3 0.097(4) 0.141(5) 0.132(5) 0.027(4) 0.080(4) 0.035(4)
C4 0.152(6) 0.155(6) 0.099(4) 0.025(5) 0.072(4) -0.004(4)
C5 0.137(5) 0.113(4) 0.065(3) 0.047(4) 0.030(3) -0.014(3)
C6 0.075(2) 0.0494(19) 0.051(2) 0.0091(18) 0.0088(18) -0.0076(16)
C7 0.072(2) 0.054(2) 0.0425(18) 0.0084(19) 0.0082(16) 0.0074(15)
C8 0.0528(19) 0.0327(16) 0.0440(17) -0.0021(14) 0.0095(14) 0.0044(12)
C9 0.0430(16) 0.0415(17) 0.0394(16) -0.0021(14) 0.0069(13) 0.0003(13)
C10 0.070(2) 0.048(2) 0.055(2) -0.0039(18) 0.0013(18) 0.0117(16)
C11 0.081(3) 0.073(3) 0.058(2) 0.004(2) -0.010(2) 0.022(2)
C12 0.067(2) 0.090(3) 0.048(2) -0.005(2) -0.0070(19) -0.002(2)
C13 0.078(3) 0.061(2) 0.053(2) -0.007(2) -0.0093(19) -0.0077(18)
C14 0.069(2) 0.0422(18) 0.052(2) -0.0014(17) 0.0010(17) -0.0034(15)
C21 0.057(3) 0.130(5) 0.136(5) -0.025(3) 0.013(3) 0.039(4)

loop_
_atom_site_label
_atom_site_fract_x
_atom_site_fract_y
_atom_site_fract_z
_atom_site_U_iso_or_equiv
_atom_site_thermal_displace_type
_atom_site_occupancy
_atom_site_type_symbol
S1 1.00472(7) 0.23346(7) 0.97401(7) 0.0400(2) Uani 1.000 S
O1 0.80786(18) 0.4144(2) 1.00962(19) 0.0547(8) Uani 1.000 O
O2 1.04527(19) 0.3640(2) 0.98511(19) 0.0524(8) Uani 1.000 O
O3 1.08393(18) 0.1299(2) 0.98802(18) 0.0511(8) Uani 1.000 O
C1 0.8366(3) 0.3199(3) 1.0922(3) 0.0476(11) Uani 1.000 C
C2 0.7296(3) 0.2644(4) 1.1213(4) 0.0712(16) Uani 1.000 C
C3 0.6894(5) 0.3539(6) 1.2090(6) 0.116(3) Uani 1.000 C
C4 0.7761(6) 0.3549(7) 1.3144(5) 0.129(3) Uani 1.000 C
C5 0.8815(5) 0.4138(5) 1.2966(4) 0.103(2) Uani 1.000 C
C6 0.9210(3) 0.3577(3) 1.1938(3) 0.0587(11) Uani 1.000 C
C7 0.9729(3) 0.2230(3) 1.1925(3) 0.0563(11) Uani 1.000 C
C8 0.9148(3) 0.2058(3) 1.0704(3) 0.0430(10) Uani 1.000 C
C9 0.9238(3) 0.2163(3) 0.8407(3) 0.0413(9) Uani 1.000 C
C10 0.8915(3) 0.3247(3) 0.7759(3) 0.0587(12) Uani 1.000 C
C11 0.8317(4) 0.3078(4) 0.6704(3) 0.0731(16) Uani 1.000 C
C12 0.8065(3) 0.1852(4) 0.6301(3) 0.0702(14) Uani 1.000 C
C13 0.8379(3) 0.0796(4) 0.6946(3) 0.0663(14) Uani 1.000 C
C14 0.8958(3) 0.0948(3) 0.8007(3) 0.0554(11) Uani 1.000 C
C21 0.6449(4) 0.2387(5) 1.0187(5) 0.108(3) Uani 1.000 C
H1 0.87170 0.46700 1.00580 0.0630 Uiso 1.000 H
H2 0.74700 0.18380 1.15730 0.0800 Uiso 1.000 H
H6 0.96960 0.41890 1.17210 0.0710 Uiso 1.000 H
H8 0.87530 0.12580 1.05740 0.0510 Uiso 1.000 H
H10 0.91070 0.40880 0.80540 0.0680 Uiso 1.000 H
H11 0.80990 0.38130 0.62490 0.0870 Uiso 1.000 H
H12 0.76660 0.17440 0.55630 0.0850 Uiso 1.000 H
H13 0.82010 -0.00420 0.66690 0.0830 Uiso 1.000 H
H14 0.91850 0.02200 0.84640 0.0660 Uiso 1.000 H
H31 0.62110 0.32260 1.22240 0.1410 Uiso 1.000 H
H32 0.67940 0.43830 1.17610 0.1410 Uiso 1.000 H
H41 0.74620 0.40770 1.36720 0.1590 Uiso 1.000 H
H42 0.78600 0.27090 1.34050 0.1590 Uiso 1.000 H
H51 0.93270 0.39250 1.36000 0.1370 Uiso 1.000 H
H52 0.87120 0.50130 1.28710 0.1370 Uiso 1.000 H
H71 0.95100 0.16360 1.24440 0.0670 Uiso 1.000 H
H72 1.05120 0.22430 1.20140 0.0670 Uiso 1.000 H
H211 0.62360 0.31940 0.98370 0.1300 Uiso 1.000 H
H212 0.58200 0.20020 1.04180 0.1300 Uiso 1.000 H
H213 0.67440 0.18440 0.97040 0.1300 Uiso 1.000 H

loop_
_atom_type_symbol
_atom_type_description
_atom_type_scat_dispersion_real
_atom_type_scat_dispersion_imag
_atom_type_scat_source
S S 0.1246 0.1234 'International Tables Vol C Tables 4.2.6.8 and 6.1.1.4'
O O 0.0106 0.0060 'International Tables Vol C Tables 4.2.6.8 and 6.1.1.4'
H H 0.0000 0.0000 'International Tables Vol C Tables 4.2.6.8 and 6.1.1.4'
C C 0.0033 0.0016 'International Tables Vol C Tables 4.2.6.8 and 6.1.1.4'

loop_
_geom_angle_atom_site_label_1
_geom_angle_atom_site_label_2
_geom_angle_atom_site_label_3
_geom_angle
_geom_angle_publ_flag
O2 S1 O3 118.05(14) yes
O2 S1 C8 109.69(15) yes
O2 S1 C9 108.36(15) yes
O3 S1 C8 106.78(15) yes
O3 S1 C9 107.55(15) yes
C8 S1 C9 105.74(18) yes
C1 O1 H1 108.52 no
O1 C1 C2 107.6(3) yes
O1 C1 C6 117.1(3) yes
C2 C1 C6 114.0(3) no
C2 C1 C8 109.3(3) no
O1 C1 C8 119.4(3) yes
C6 C1 C8 88.6(3) no
C1 C2 C21 112.3(4) no
C3 C2 C21 114.5(4) no
C1 C2 C3 108.6(4) no
C2 C3 C4 108.7(5) no
C3 C4 C5 112.9(5) no
C4 C5 C6 111.6(4) no
C1 C6 C7 89.3(3) no
C5 C6 C7 122.9(3) no
C1 C6 C5 119.4(4) no
C6 C7 C8 89.3(3) no
S1 C8 C1 117.3(2) yes
C1 C8 C7 87.2(3) no
S1 C8 C7 112.1(3) yes
S1 C9 C10 120.2(3) yes
C10 C9 C14 120.6(3) no
S1 C9 C14 119.2(3) yes
C9 C10 C11 118.8(3) no
C10 C11 C12 120.1(4) no
C11 C12 C13 120.7(3) no
C12 C13 C14 120.0(4) no
C9 C14 C13 119.8(3) no
C1 C2 H2 107.39 no
C3 C2 H2 106.38 no
C21 C2 H2 107.26 no
C2 C3 H31 108.03 no
C2 C3 H32 106.93 no
C4 C3 H31 112.27 no
C4 C3 H32 111.49 no
H31 C3 H32 109.21 no
C3 C4 H41 105.72 no
C3 C4 H42 108.33 no
C5 C4 H41 107.79 no
C5 C4 H42 111.55 no
H41 C4 H42 110.42 no
C4 C5 H51 105.64 no
C4 C5 H52 108.53 no
C6 C5 H51 108.62 no
C6 C5 H52 109.16 no
H51 C5 H52 113.27 no
C1 C6 H6 109.07 no
C5 C6 H6 106.10 no
C7 C6 H6 108.91 no
C6 C7 H71 114.58 no
C6 C7 H72 113.67 no
C8 C7 H71 115.07 no
C8 C7 H72 114.12 no
H71 C7 H72 109.13 no
S1 C8 H8 112.84 no
C1 C8 H8 111.56 no
C7 C8 H8 113.46 no
C9 C10 H10 119.59 no
C11 C10 H10 121.62 no
C10 C11 H11 119.53 no
C12 C11 H11 120.37 no
C11 C12 H12 119.48 no
C13 C12 H12 119.87 no
C12 C13 H13 120.43 no
C14 C13 H13 119.56 no
C9 C14 H14 119.26 no
C13 C14 H14 120.87 no
C2 C21 H211 108.30 no
C2 C21 H212 108.34 no
C2 C21 H213 109.77 no
H211 C21 H212 108.68 no
H211 C21 H213 110.88 no
H212 C21 H213 110.79 no

loop_
_geom_bond_atom_site_label_1
_geom_bond_atom_site_label_2
_geom_bond_distance
_geom_bond_publ_flag
S1 O2 1.441(2) yes
S1 O3 1.442(2) yes
S1 C8 1.765(4) yes
S1 C9 1.764(4) yes
O1 C1 1.404(4) yes
O1 H1 0.9648 no
C1 C2 1.533(5) no
C1 C8 1.576(5) no
C1 C6 1.527(5) no
C2 C21 1.510(7) no
C2 C3 1.555(8) no
C3 C4 1.525(10) no
C4 C5 1.484(10) no
C5 C6 1.529(6) no
C6 C7 1.537(5) no
C7 C8 1.546(5) no
C9 C14 1.373(5) no
C9 C10 1.391(5) no
C10 C11 1.379(5) no
C11 C12 1.378(6) no
C12 C13 1.364(6) no
C13 C14 1.374(5) no
C2 H2 0.9505 no
C3 H31 0.9415 no
C3 H32 0.9609 no
C4 H41 0.9621 no
C4 H42 0.9274 no
C5 H51 0.9371 no
C5 H52 0.9201 no
C6 H6 0.9398 no
C7 H71 0.9519 no
C7 H72 0.9533 no
C8 H8 0.9610 no
C10 H10 0.9569 no
C11 H11 0.9530 no
C12 H12 0.9546 no
C13 H13 0.9438 no
C14 H14 0.9507 no
C21 H211 0.9549 no
C21 H212 0.9549 no
C21 H213 0.9297 no

loop_
_geom_contact_atom_site_label_1
_geom_contact_atom_site_label_2
_geom_contact_distance
_geom_contact_site_symmetry_2
_geom_contact_publ_flag
S1 H1 2.9842 . no
S1 H6 3.1653 . no
O1 O2 3.036(4) . no
O1 C9 3.383(4) . no
O1 C10 3.312(5) . no
O1 C13 3.291(5) 2_656 no
O1 O2 2.918(3) 3_767 no
O2 C6 3.174(5) . no
O2 O1 2.918(3) 3_767 no
O2 O2 3.075(3) 3_767 no
O2 O1 3.036(4) . no
O1 H213 2.8901 . no
O1 H12 2.9150 2_656 no
O1 H211 2.4474 . no
O1 H13 2.5828 2_656 no
O1 H32 2.7800 . no
O2 H10 2.5547 . no
O2 H1 2.4414 . no
O2 H6 2.6573 . no
O2 H1 2.0221 3_767 no
O2 H12 2.7503 4_555 no
O3 H14 2.6831 . no
O3 H72 2.8616 . no
O3 H8 2.7694 3_757 no
O3 H14 2.5583 3_757 no
O3 H41 2.6996 4_554 no
C6 O2 3.174(5) . no
C9 O1 3.383(4) . no
C10 O1 3.312(5) . no
C13 O1 3.291(5) 2_646 no
C2 H71 3.0685 . no
C6 H32 3.0661 . no
C7 H14 2.9448 3_757 no
C7 H2 2.7760 . no
C8 H213 3.0179 . no
C9 H31 3.0513 4_554 no
C21 H8 3.0351 . no
H1 S1 2.9842 . no
H1 O2 2.4414 . no
H1 H6 2.2302 . no
H1 O2 2.0221 3_767 no
H2 C7 2.7760 . no
H2 H8 2.2307 . no
H2 H42 2.3754 . no
H2 H71 2.5692 . no
H2 H52 2.5464 2_647 no
H6 S1 3.1653 . no
H6 O2 2.6573 . no
H6 H1 2.2302 . no
H6 H10 2.3033 3_767 no
H8 C21 3.0351 . no
H8 H2 2.2307 . no
H8 H213 2.5975 . no
H8 O3 2.7694 3_757 no
H10 O2 2.5547 . no
H10 H6 2.3033 3_767 no
H12 O1 2.9150 2_646 no
H12 O2 2.7503 4_454 no
H13 O1 2.5828 2_646 no
H14 O3 2.6831 . no
H14 O3 2.5583 3_757 no
H14 C7 2.9448 3_757 no
H31 H212 2.5104 . no
H31 C9 3.0513 4_455 no
H32 O1 2.7800 . no
H32 C6 3.0661 . no
H41 O3 2.6996 4_455 no
H42 H2 2.3754 . no
H52 H2 2.5464 2_657 no
H71 C2 3.0685 . no
H71 H2 2.5692 . no
H72 O3 2.8616 . no
H211 O1 2.4474 . no
H212 H31 2.5104 . no
H213 O1 2.8901 . no
H213 C8 3.0179 . no
H213 H8 2.5975 . no

loop_
_geom_hbond_atom_site_label_D
_geom_hbond_atom_site_label_H
_geom_hbond_atom_site_label_A
_geom_hbond_site_symmetry_A
_geom_hbond_distance_DH
_geom_hbond_distance_HA
_geom_hbond_distance_DA
_geom_hbond_angle_DHA
_geom_hbond_publ_flag
O1 H1 O2 . 0.96 2.44 3.036(4) 120 yes
O1 H1 O2 3_767 0.96 2.02 2.918(3) 154 yes
C10 H10 O2 . 0.9600 2.5500 2.935(5) 104.00 no
C13 H13 O1 2_646 0.9400 2.5800 3.291(5) 132.00 no
C14 H14 O3 3_757 0.9500 2.5600 3.444(4) 155.00 no

loop_
_geom_torsion_atom_site_label_1
_geom_torsion_atom_site_label_2
_geom_torsion_atom_site_label_3
_geom_torsion_atom_site_label_4
_geom_torsion
_geom_torsion_publ_flag
O2 S1 C8 C1 37.6(3) no
O2 S1 C8 C7 -61.0(3) no
O3 S1 C8 C1 166.6(2) no
O3 S1 C8 C7 68.0(2) no
C9 S1 C8 C1 -79.0(3) no
C9 S1 C8 C7 -177.7(2) no
O2 S1 C9 C10 -12.3(4) no
O2 S1 C9 C14 165.9(3) no
O3 S1 C9 C10 -141.0(3) no
O3 S1 C9 C14 37.2(3) no
C8 S1 C9 C10 105.2(3) no
C8 S1 C9 C14 -76.6(3) no
C8 C1 C2 C3 144.8(4) no
O1 C1 C2 C3 -84.0(4) no
O1 C1 C2 C21 43.7(4) no
C6 C1 C2 C3 47.5(5) no
C6 C1 C2 C21 175.2(3) no
C8 C1 C6 C7 -17.9(3) no
O1 C1 C8 S1 24.9(4) no
O1 C1 C8 C7 138.4(3) no
C2 C1 C8 S1 149.4(3) no
C2 C1 C8 C7 -97.1(3) no
C6 C1 C8 S1 -95.7(3) no
C6 C1 C8 C7 17.8(3) no
C2 C1 C6 C7 92.7(3) no
C8 C1 C6 C5 -146.0(3) no
O1 C1 C6 C7 -140.6(3) no
C8 C1 C2 C21 -87.5(4) no
O1 C1 C6 C5 91.3(4) no
C2 C1 C6 C5 -35.4(4) no
C21 C2 C3 C4 171.6(5) no
C1 C2 C3 C4 -62.1(6) no
C2 C3 C4 C5 65.2(7) no
C3 C4 C5 C6 -49.4(7) no
C4 C5 C6 C1 34.9(6) no
C4 C5 C6 C7 -75.4(6) no
C5 C6 C7 C8 143.5(4) no
C1 C6 C7 C8 18.3(3) no
C6 C7 C8 S1 100.7(3) no
C6 C7 C8 C1 -17.7(3) no
S1 C9 C10 C11 177.6(3) no
C10 C9 C14 C13 1.8(6) no
C14 C9 C10 C11 -0.6(6) no
S1 C9 C14 C13 -176.5(3) no
C9 C10 C11 C12 -1.1(6) no
C10 C11 C12 C13 1.6(6) no
C11 C12 C13 C14 -0.4(6) no
C12 C13 C14 C9 -1.3(6) no
